data_4311538
loop_
_publ_author_name
'Hiroyasu Sugiyama'
'Ilia Korobkov'
'Sandro Gambarotta'
'Angela M\"oller'
'Peter H. M. Budzelaar'

_publ_section_title
;
 Preparation, Characterization, and Magnetic Behavior of the Ln
 Derivatives (Ln = Nd, La) of a 2,6-Diiminepyridine Ligand and
 Corresponding Dianion
;
_journal_name_full 'Inorganic Chemistry'
_journal_page_first 5771
_journal_page_last 5779
_journal_paper_doi 10.1021/ic049820t
_journal_volume 43
_journal_year 2004
_chemical_formula_sum 'C48 H72 Cl2 Li N3 Nd O3'
_chemical_formula_weight 961.17
_chemical_name_systematic
; 
 ? 
;
_space_group_IT_number 14
_symmetry_cell_setting monoclinic
_symmetry_space_group_name_Hall '-P 2ybc'
_symmetry_space_group_name_H-M 'P 1 21/c 1'
_atom_sites_solution_hydrogens geom
_atom_sites_solution_primary direct
_atom_sites_solution_secondary difmap
_audit_creation_method SHELXL-97
_cell_angle_alpha 90.00
_cell_angle_beta 100.155(2)
_cell_angle_gamma 90.00
_cell_formula_units_Z 4
_cell_length_a 18.938(3)
_cell_length_b 12.8774(18)
_cell_length_c 20.907(3)
_cell_measurement_reflns_used 6359
_cell_measurement_temperature 203(2)
_cell_measurement_theta_max 28.94
_cell_measurement_theta_min 2.18
_cell_volume 5018.8(13)
_computing_cell_refinement 'SMART, Bruker (2000)'
_computing_data_collection 'SMART, Bruker (2000)'
_computing_data_reduction 'XPREP, Bruker (2000)'
_computing_molecular_graphics 'SHELXTL, Bruker (2000)'
_computing_publication_material 'SHELXTL, Bruker (2000)'
_computing_structure_refinement 'SHELXL-97 (Sheldrick, 1997)'
_computing_structure_solution 'SHELXS-97 (Sheldrick, 1990)'
_diffrn_ambient_temperature 203(2)
_diffrn_measured_fraction_theta_full 0.888
_diffrn_measured_fraction_theta_max 0.888
_diffrn_measurement_device_type 'CCD area detector'
_diffrn_measurement_method 'phi and omega scans'
_diffrn_radiation_monochromator graphite
_diffrn_radiation_source 'fine-focus sealed tube'
_diffrn_radiation_type MoK\a
_diffrn_radiation_wavelength 0.71073
_diffrn_reflns_av_R_equivalents 0.0637
_diffrn_reflns_av_sigmaI/netI 0.0671
_diffrn_reflns_limit_h_max 25
_diffrn_reflns_limit_h_min -24
_diffrn_reflns_limit_k_max 17
_diffrn_reflns_limit_k_min -17
_diffrn_reflns_limit_l_max 27
_diffrn_reflns_limit_l_min -28
_diffrn_reflns_number 39725
_diffrn_reflns_theta_full 28.90
_diffrn_reflns_theta_max 28.90
_diffrn_reflns_theta_min 1.87
_diffrn_standards_decay_% <1
_exptl_absorpt_coefficient_mu 1.180
_exptl_absorpt_correction_T_max 0.7184
_exptl_absorpt_correction_T_min 0.5898
_exptl_absorpt_correction_type multi-scan
_exptl_absorpt_process_details 'SADABS, Bruker (2000)'
_exptl_crystal_colour orange
_exptl_crystal_density_diffrn 1.272
_exptl_crystal_density_method 'not measured'
_exptl_crystal_description block
_exptl_crystal_F_000 2008
_exptl_crystal_size_max 0.50
_exptl_crystal_size_mid 0.50
_exptl_crystal_size_min 0.30
_refine_diff_density_max 1.813
_refine_diff_density_min -1.933
_refine_diff_density_rms 0.130
_refine_ls_extinction_method none
_refine_ls_goodness_of_fit_ref 1.047
_refine_ls_hydrogen_treatment constr
_refine_ls_matrix_type full
_refine_ls_number_parameters 532
_refine_ls_number_reflns 11748
_refine_ls_number_restraints 0
_refine_ls_restrained_S_all 1.047
_refine_ls_R_factor_all 0.0910
_refine_ls_R_factor_gt 0.0553
_refine_ls_shift/su_max 0.002
_refine_ls_shift/su_mean 0.000
_refine_ls_structure_factor_coef Fsqd
_refine_ls_weighting_details 'calc w=1/[\s^2^(Fo^2^)+(0.0500P)^2^+18.1662P] where P=(Fo^2^+2Fc^2^)/3'
_refine_ls_weighting_scheme calc
_refine_ls_wR_factor_gt 0.1238
_refine_ls_wR_factor_ref 0.1430
_reflns_number_gt 8388
_reflns_number_total 11748
_reflns_threshold_expression >2sigma(I)
_cod_data_source_file ic049820tsi20040212_044603_2.cif
_cod_data_source_block sg2134
_cod_depositor_comments
;
The following automatic conversions were performed:
'_symmetry_cell_setting' value 'Monoclinic' changed to 'monoclinic'
according to '/home/saulius/struct/CIF-dictionaries/cif_core.dic'
dictionary named 'cif_core.dic' version 2.4.1 from 2010-06-29.

Automatic conversion script
Id: cif_fix_enum 1527 2010-12-29 10:47:43Z saulius 
;
_cod_original_cell_volume 5018.9(12)
_cod_database_code 4311538

loop_
_symmetry_equiv_pos_as_xyz
'x, y, z'
'-x, y+1/2, -z+1/2'
'-x, -y, -z'
'x, -y-1/2, z-1/2'

loop_
_atom_site_label
_atom_site_type_symbol
_atom_site_fract_x
_atom_site_fract_y
_atom_site_fract_z
_atom_site_U_iso_or_equiv
_atom_site_adp_type
_atom_site_occupancy
_atom_site_symmetry_multiplicity
_atom_site_calc_flag
_atom_site_refinement_flags
_atom_site_disorder_assembly
_atom_site_disorder_group
Nd Nd 0.746806(13) 0.94315(2) 0.801256(13) 0.02453(8) Uani 1 1 d . . .
Cl1 Cl 0.84393(8) 0.93803(15) 0.91765(7) 0.0513(4) Uani 1 1 d . . .
Cl2 Cl 0.84254(8) 1.08586(12) 0.77471(9) 0.0479(4) Uani 1 1 d . . .
N1 N 0.7688(2) 0.8152(3) 0.7270(2) 0.0278(9) Uani 1 1 d . . .
N2 N 0.6397(2) 0.8924(3) 0.7175(2) 0.0263(9) Uani 1 1 d . . .
N3 N 0.6473(2) 1.0571(3) 0.7930(2) 0.0293(9) Uani 1 1 d . . .
C1 C 0.7269(4) 0.6824(6) 0.6455(4) 0.065(2) Uani 1 1 d . . .
H1A H 0.7733 0.6557 0.6465 0.078 Uiso 1 1 calc R . .
H1B H 0.6876 0.6528 0.6178 0.078 Uiso 1 1 calc R . .
C2 C 0.7167(3) 0.7634(4) 0.6839(3) 0.0359(12) Uani 1 1 d . . .
C3 C 0.6440(3) 0.8083(4) 0.6806(3) 0.0291(11) Uani 1 1 d . . .
C4 C 0.5823(3) 0.7690(4) 0.6411(3) 0.0368(13) Uani 1 1 d . . .
H4 H 0.5851 0.7102 0.6150 0.044 Uiso 1 1 calc R . .
C5 C 0.5177(3) 0.8176(5) 0.6410(3) 0.0406(14) Uani 1 1 d . . .
H5 H 0.4759 0.7912 0.6153 0.049 Uiso 1 1 calc R . .
C6 C 0.5141(3) 0.9042(4) 0.6782(3) 0.0362(12) Uani 1 1 d . . .
H6 H 0.4700 0.9383 0.6775 0.043 Uiso 1 1 calc R . .
C7 C 0.5765(2) 0.9414(4) 0.7174(2) 0.0283(10) Uani 1 1 d . . .
C8 C 0.5792(3) 1.0355(4) 0.7591(3) 0.0328(12) Uani 1 1 d . . .
C9 C 0.5189(3) 1.0904(5) 0.7611(4) 0.0501(17) Uani 1 1 d . . .
H9A H 0.5207 1.1497 0.7875 0.060 Uiso 1 1 calc R . .
H9B H 0.4751 1.0692 0.7361 0.060 Uiso 1 1 calc R . .
C10 C 0.8796(3) 0.8274(5) 0.6808(3) 0.0369(12) Uani 1 1 d . . .
C11 C 0.9502(3) 0.7952(6) 0.6810(3) 0.0496(16) Uani 1 1 d . . .
H11 H 0.9762 0.8245 0.6511 0.060 Uiso 1 1 calc R . .
C12 C 0.9823(3) 0.7214(6) 0.7243(4) 0.056(2) Uani 1 1 d . . .
H12 H 1.0296 0.7000 0.7233 0.067 Uiso 1 1 calc R . .
C13 C 0.9453(3) 0.6792(5) 0.7689(4) 0.0508(17) Uani 1 1 d . . .
H13 H 0.9681 0.6293 0.7983 0.061 Uiso 1 1 calc R . .
C14 C 0.8749(3) 0.7078(4) 0.7720(3) 0.0392(13) Uani 1 1 d . . .
C15 C 0.8412(3) 0.7830(4) 0.7263(3) 0.0319(11) Uani 1 1 d . . .
C16 C 0.8464(3) 0.9076(5) 0.6306(3) 0.0461(15) Uani 1 1 d . . .
H16 H 0.8016 0.9322 0.6438 0.055 Uiso 1 1 calc R . .
C17 C 0.8258(5) 0.8587(8) 0.5638(4) 0.073(2) Uani 1 1 d . . .
H17A H 0.8688 0.8372 0.5482 0.110 Uiso 1 1 calc R . .
H17B H 0.7999 0.9091 0.5340 0.110 Uiso 1 1 calc R . .
H17C H 0.7954 0.7988 0.5666 0.110 Uiso 1 1 calc R . .
C18 C 0.8942(4) 1.0027(7) 0.6281(4) 0.070(2) Uani 1 1 d . . .
H18A H 0.9337 0.9845 0.6064 0.105 Uiso 1 1 calc R . .
H18B H 0.9129 1.0258 0.6720 0.105 Uiso 1 1 calc R . .
H18C H 0.8662 1.0580 0.6044 0.105 Uiso 1 1 calc R . .
C19 C 0.8357(4) 0.6593(5) 0.8216(3) 0.0511(16) Uani 1 1 d . . .
H19 H 0.7938 0.7036 0.8251 0.061 Uiso 1 1 calc R . .
C20 C 0.8079(7) 0.5518(8) 0.7991(6) 0.124(5) Uani 1 1 d . . .
H20A H 0.8461 0.5123 0.7852 0.186 Uiso 1 1 calc R . .
H20B H 0.7682 0.5588 0.7631 0.186 Uiso 1 1 calc R . .
H20C H 0.7917 0.5161 0.8348 0.186 Uiso 1 1 calc R . .
C21 C 0.8815(4) 0.6513(6) 0.8883(4) 0.068(2) Uani 1 1 d . . .
H21A H 0.8526 0.6254 0.9188 0.103 Uiso 1 1 calc R . .
H21B H 0.9002 0.7193 0.9020 0.103 Uiso 1 1 calc R . .
H21C H 0.9210 0.6040 0.8868 0.103 Uiso 1 1 calc R . .
C22 C 0.6639(3) 1.2471(4) 0.7905(3) 0.0334(12) Uani 1 1 d . . .
C23 C 0.6754(3) 1.3407(5) 0.8242(4) 0.0441(15) Uani 1 1 d . . .
H23 H 0.6807 1.4019 0.8010 0.053 Uiso 1 1 calc R . .
C24 C 0.6792(3) 1.3457(5) 0.8906(3) 0.0454(15) Uani 1 1 d . . .
H24 H 0.6870 1.4097 0.9123 0.054 Uiso 1 1 calc R . .
C25 C 0.6714(3) 1.2566(5) 0.9248(3) 0.0458(15) Uani 1 1 d . . .
H25 H 0.6746 1.2606 0.9701 0.055 Uiso 1 1 calc R . .
C26 C 0.6588(3) 1.1604(5) 0.8941(3) 0.0360(12) Uani 1 1 d . . .
C27 C 0.6559(3) 1.1551(4) 0.8261(3) 0.0328(12) Uani 1 1 d . . .
C28 C 0.6592(3) 1.2481(5) 0.7174(3) 0.0437(14) Uani 1 1 d . . .
H28 H 0.6557 1.1751 0.7021 0.052 Uiso 1 1 calc R . .
C29 C 0.5920(4) 1.3057(7) 0.6832(4) 0.070(2) Uani 1 1 d . . .
H29A H 0.5499 1.2768 0.6971 0.105 Uiso 1 1 calc R . .
H29B H 0.5877 1.2979 0.6365 0.105 Uiso 1 1 calc R . .
H29C H 0.5960 1.3788 0.6945 0.105 Uiso 1 1 calc R . .
C30 C 0.7261(4) 1.2966(6) 0.6964(4) 0.062(2) Uani 1 1 d . . .
H30A H 0.7280 1.3701 0.7067 0.093 Uiso 1 1 calc R . .
H30B H 0.7234 1.2873 0.6500 0.093 Uiso 1 1 calc R . .
H30C H 0.7689 1.2628 0.7194 0.093 Uiso 1 1 calc R . .
C31 C 0.6452(4) 1.0651(5) 0.9333(3) 0.0469(14) Uani 1 1 d . . .
H31 H 0.6539 1.0031 0.9078 0.056 Uiso 1 1 calc R . .
C32 C 0.5673(5) 1.0611(8) 0.9428(6) 0.096(4) Uani 1 1 d . . .
H32A H 0.5570 1.1213 0.9675 0.144 Uiso 1 1 calc R . .
H32B H 0.5594 0.9984 0.9663 0.144 Uiso 1 1 calc R . .
H32C H 0.5359 1.0610 0.9008 0.144 Uiso 1 1 calc R . .
C33 C 0.6954(5) 1.0586(8) 0.9986(4) 0.080(3) Uani 1 1 d . . .
H33A H 0.7447 1.0610 0.9919 0.120 Uiso 1 1 calc R . .
H33B H 0.6871 0.9939 1.0199 0.120 Uiso 1 1 calc R . .
H33C H 0.6863 1.1166 1.0256 0.120 Uiso 1 1 calc R . .
O1 O 0.6846(2) 0.8146(3) 0.8672(2) 0.0422(10) Uani 1 1 d . . .
C34 C 0.7089(4) 0.7756(7) 0.9318(4) 0.063(2) Uani 1 1 d . . .
H34A H 0.7518 0.7325 0.9330 0.076 Uiso 1 1 calc R . .
H34B H 0.7208 0.8333 0.9624 0.076 Uiso 1 1 calc R . .
C35 C 0.6520(6) 0.7158(12) 0.9485(6) 0.155(7) Uani 1 1 d . . .
H35A H 0.6698 0.6462 0.9616 0.186 Uiso 1 1 calc R . .
H35B H 0.6356 0.7480 0.9857 0.186 Uiso 1 1 calc R . .
C36 C 0.5975(6) 0.7079(14) 0.9000(6) 0.196(10) Uani 1 1 d . . .
H36A H 0.5535 0.7333 0.9132 0.235 Uiso 1 1 calc R . .
H36B H 0.5903 0.6352 0.8865 0.235 Uiso 1 1 calc R . .
C37 C 0.6152(5) 0.7731(10) 0.8443(5) 0.135(6) Uani 1 1 d . . .
H37A H 0.6154 0.7301 0.8056 0.162 Uiso 1 1 calc R . .
H37B H 0.5801 0.8290 0.8333 0.162 Uiso 1 1 calc R . .
Li Li 0.9185(5) 1.0601(9) 0.8777(6) 0.048(2) Uani 1 1 d . . .
O2 O 1.0109(2) 1.0015(4) 0.8770(2) 0.0511(11) Uani 1 1 d . . .
C38 C 1.0126(4) 0.9180(7) 0.8334(5) 0.078(3) Uani 1 1 d . . .
H38A H 0.9935 0.9404 0.7889 0.094 Uiso 1 1 calc R . .
H38B H 0.9828 0.8608 0.8445 0.094 Uiso 1 1 calc R . .
C39 C 1.0859(4) 0.8833(9) 0.8377(6) 0.108(4) Uani 1 1 d . . .
H39A H 1.1004 0.8868 0.7950 0.129 Uiso 1 1 calc R . .
H39B H 1.0910 0.8114 0.8533 0.129 Uiso 1 1 calc R . .
C40 C 1.1300(4) 0.9529(8) 0.8836(7) 0.104(4) Uani 1 1 d . . .
H40A H 1.1676 0.9846 0.8632 0.125 Uiso 1 1 calc R . .
H40B H 1.1530 0.9142 0.9220 0.125 Uiso 1 1 calc R . .
C41 C 1.0831(4) 1.0330(6) 0.9021(4) 0.060(2) Uani 1 1 d . . .
H41A H 1.0902 1.0396 0.9495 0.072 Uiso 1 1 calc R . .
H41B H 1.0933 1.1002 0.8837 0.072 Uiso 1 1 calc R . .
O3 O 0.9233(2) 1.1920(4) 0.9206(3) 0.0605(14) Uani 1 1 d . . .
C42 C 0.8648(5) 1.2638(8) 0.9084(6) 0.112(5) Uani 1 1 d . . .
H42A H 0.8645 1.2994 0.8669 0.135 Uiso 1 1 calc R . .
H42B H 0.8191 1.2271 0.9062 0.135 Uiso 1 1 calc R . .
C43 C 0.8742(6) 1.3373(9) 0.9603(6) 0.116(5) Uani 1 1 d . . .
H43A H 0.8670 1.4080 0.9431 0.139 Uiso 1 1 calc R . .
H43B H 0.8393 1.3244 0.9889 0.139 Uiso 1 1 calc R . .
C44 C 0.9451(6) 1.3257(10) 0.9954(7) 0.128(6) Uani 1 1 d . . .
H44A H 0.9454 1.3298 1.0423 0.153 Uiso 1 1 calc R . .
H44B H 0.9763 1.3805 0.9834 0.153 Uiso 1 1 calc R . .
C45 C 0.9706(4) 1.2218(7) 0.9780(4) 0.066(2) Uani 1 1 d . . .
H45A H 1.0200 1.2259 0.9701 0.080 Uiso 1 1 calc R . .
H45B H 0.9688 1.1717 1.0130 0.080 Uiso 1 1 calc R . .
C46 C 0.5408(4) -0.0070(6) 0.5062(4) 0.0573(19) Uani 1 1 d . . .
H46A H 0.5522 -0.0766 0.5240 0.069 Uiso 1 1 calc R . .
H46B H 0.5577 -0.0027 0.4646 0.069 Uiso 1 1 calc R . .
C47 C 0.5814(4) 0.0729(6) 0.5528(4) 0.0609(19) Uani 1 1 d . . .
H47A H 0.5737 0.1422 0.5333 0.073 Uiso 1 1 calc R . .
H47B H 0.5621 0.0729 0.5933 0.073 Uiso 1 1 calc R . .
C48 C 0.6608(5) 0.0510(7) 0.5680(4) 0.072(2) Uani 1 1 d . . .
H48A H 0.6688 -0.0169 0.5882 0.108 Uiso 1 1 calc R . .
H48B H 0.6844 0.1035 0.5976 0.108 Uiso 1 1 calc R . .
H48C H 0.6804 0.0521 0.5282 0.108 Uiso 1 1 calc R . .

loop_
_atom_site_aniso_label
_atom_site_aniso_U_11
_atom_site_aniso_U_22
_atom_site_aniso_U_33
_atom_site_aniso_U_23
_atom_site_aniso_U_13
_atom_site_aniso_U_12
Nd 0.01961(12) 0.02956(13) 0.02310(13) -0.00076(12) 0.00016(8) -0.00322(11)
Cl1 0.0422(7) 0.0737(10) 0.0319(7) 0.0066(8) -0.0098(6) -0.0166(8)
Cl2 0.0348(7) 0.0525(9) 0.0550(10) 0.0062(7) 0.0039(6) -0.0172(6)
N1 0.025(2) 0.030(2) 0.026(2) -0.0034(18) -0.0013(16) -0.0005(17)
N2 0.0231(19) 0.031(2) 0.023(2) 0.0030(17) -0.0018(16) -0.0032(16)
N3 0.0242(19) 0.031(2) 0.032(2) -0.002(2) 0.0037(17) -0.0020(18)
C1 0.039(3) 0.070(5) 0.082(6) -0.041(4) -0.004(3) 0.003(3)
C2 0.030(3) 0.038(3) 0.037(3) -0.005(2) -0.003(2) -0.002(2)
C3 0.028(2) 0.034(3) 0.024(3) 0.000(2) 0.001(2) -0.004(2)
C4 0.033(3) 0.038(3) 0.036(3) -0.006(2) -0.001(2) -0.009(2)
C5 0.032(3) 0.043(3) 0.042(3) 0.003(3) -0.008(2) -0.013(2)
C6 0.024(2) 0.039(3) 0.043(3) 0.005(3) -0.001(2) -0.003(2)
C7 0.024(2) 0.031(2) 0.027(2) 0.006(2) -0.0020(19) -0.005(2)
C8 0.025(2) 0.033(3) 0.039(3) -0.001(2) 0.002(2) -0.002(2)
C9 0.029(3) 0.046(3) 0.072(5) -0.013(3) 0.000(3) 0.002(2)
C10 0.029(3) 0.048(3) 0.032(3) -0.009(3) 0.001(2) 0.001(2)
C11 0.036(3) 0.076(5) 0.038(4) -0.016(3) 0.009(3) 0.003(3)
C12 0.031(3) 0.073(5) 0.061(5) -0.026(4) -0.001(3) 0.019(3)
C13 0.042(3) 0.046(3) 0.057(4) -0.014(3) -0.011(3) 0.015(3)
C14 0.036(3) 0.034(3) 0.042(3) -0.009(2) -0.007(2) 0.001(2)
C15 0.028(2) 0.033(3) 0.033(3) -0.010(2) 0.001(2) -0.001(2)
C16 0.038(3) 0.060(4) 0.042(4) -0.002(3) 0.012(3) 0.000(3)
C17 0.072(5) 0.105(7) 0.040(4) -0.006(4) 0.000(4) 0.007(5)
C18 0.077(5) 0.075(5) 0.064(5) 0.015(4) 0.028(4) -0.010(4)
C19 0.052(4) 0.049(4) 0.048(4) 0.012(3) -0.004(3) 0.000(3)
C20 0.181(12) 0.098(8) 0.085(8) 0.004(6) 0.003(8) -0.094(8)
C21 0.071(5) 0.068(5) 0.061(5) 0.011(4) -0.003(4) 0.009(4)
C22 0.029(3) 0.035(3) 0.035(3) -0.004(2) 0.004(2) -0.003(2)
C23 0.033(3) 0.034(3) 0.065(4) -0.005(3) 0.005(3) -0.002(2)
C24 0.037(3) 0.045(3) 0.051(4) -0.022(3) 0.001(3) -0.002(3)
C25 0.034(3) 0.058(4) 0.042(4) -0.018(3) -0.002(3) 0.008(3)
C26 0.026(2) 0.047(3) 0.033(3) -0.005(2) 0.000(2) 0.008(2)
C27 0.026(2) 0.035(3) 0.035(3) -0.007(2) -0.002(2) 0.003(2)
C28 0.051(3) 0.036(3) 0.046(4) 0.002(3) 0.012(3) -0.004(3)
C29 0.066(5) 0.081(6) 0.056(5) 0.004(4) -0.007(4) 0.006(4)
C30 0.066(4) 0.062(4) 0.061(5) 0.019(4) 0.021(4) -0.003(4)
C31 0.056(4) 0.053(4) 0.032(3) 0.003(3) 0.009(3) 0.011(3)
C32 0.067(5) 0.094(7) 0.132(10) 0.056(7) 0.034(6) 0.004(5)
C33 0.106(7) 0.088(6) 0.040(4) 0.009(4) 0.000(4) 0.020(5)
O1 0.036(2) 0.049(2) 0.039(2) 0.0151(19) 0.0019(17) -0.0105(18)
C34 0.054(4) 0.088(5) 0.046(4) 0.036(4) 0.002(3) -0.017(4)
C35 0.104(8) 0.238(16) 0.107(9) 0.108(11) -0.026(7) -0.102(10)
C36 0.113(9) 0.31(2) 0.130(11) 0.159(13) -0.062(8) -0.141(12)
C37 0.098(7) 0.199(12) 0.086(7) 0.091(8) -0.044(6) -0.113(8)
Li 0.034(5) 0.047(6) 0.060(7) -0.008(5) 0.003(5) -0.001(5)
O2 0.032(2) 0.057(3) 0.062(3) -0.014(2) 0.003(2) -0.0060(19)
C38 0.036(3) 0.092(6) 0.101(7) -0.055(5) -0.002(4) 0.000(4)
C39 0.050(5) 0.115(8) 0.154(11) -0.065(8) 0.004(6) 0.009(5)
C40 0.037(4) 0.104(8) 0.164(12) -0.054(8) -0.005(5) 0.001(5)
C41 0.046(4) 0.061(4) 0.064(5) -0.009(4) -0.015(3) -0.003(3)
O3 0.043(2) 0.055(3) 0.078(4) -0.029(3) -0.006(2) 0.002(2)
C42 0.075(6) 0.094(7) 0.147(11) -0.064(7) -0.037(7) 0.039(5)
C43 0.106(8) 0.112(8) 0.109(9) -0.059(7) -0.036(7) 0.044(7)
C44 0.094(8) 0.133(10) 0.140(11) -0.094(9) -0.024(7) 0.025(7)
C45 0.060(4) 0.082(5) 0.053(5) -0.020(4) -0.004(4) 0.010(4)
C46 0.082(5) 0.051(4) 0.044(4) 0.009(3) 0.026(4) 0.023(4)
C47 0.084(5) 0.053(4) 0.051(4) 0.003(3) 0.026(4) 0.014(4)
C48 0.089(6) 0.075(5) 0.058(5) 0.006(4) 0.026(4) 0.008(5)

loop_
_atom_type_symbol
_atom_type_description
_atom_type_scat_dispersion_real
_atom_type_scat_dispersion_imag
_atom_type_scat_source
C C 0.0033 0.0016 'International Tables Vol C Tables 4.2.6.8 and 6.1.1.4'
H H 0.0000 0.0000 'International Tables Vol C Tables 4.2.6.8 and 6.1.1.4'
Li Li -0.0003 0.0001 'International Tables Vol C Tables 4.2.6.8 and 6.1.1.4'
N N 0.0061 0.0033 'International Tables Vol C Tables 4.2.6.8 and 6.1.1.4'
O O 0.0106 0.0060 'International Tables Vol C Tables 4.2.6.8 and 6.1.1.4'
Cl Cl 0.1484 0.1585 'International Tables Vol C Tables 4.2.6.8 and 6.1.1.4'
Nd Nd -0.1943 3.0179 'International Tables Vol C Tables 4.2.6.8 and 6.1.1.4'

loop_
_geom_angle_atom_site_label_1
_geom_angle_atom_site_label_2
_geom_angle_atom_site_label_3
_geom_angle
_geom_angle_site_symmetry_1
_geom_angle_site_symmetry_3
_geom_angle_publ_flag
N1 Nd N3 128.11(14) . . ?
N1 Nd N2 64.79(14) . . ?
N3 Nd N2 65.05(14) . . ?
N1 Nd O1 93.07(15) . . ?
N3 Nd O1 90.24(14) . . ?
N2 Nd O1 79.42(13) . . ?
N1 Nd Cl2 97.90(11) . . ?
N3 Nd Cl2 96.75(11) . . ?
N2 Nd Cl2 121.32(10) . . ?
O1 Nd Cl2 159.16(10) . . ?
N1 Nd Cl1 113.23(11) . . ?
N3 Nd Cl1 118.22(11) . . ?
N2 Nd Cl1 158.24(10) . . ?
O1 Nd Cl1 79.07(9) . . ?
Cl2 Nd Cl1 80.32(5) . . ?
N1 Nd Li 109.1(2) . . ?
N3 Nd Li 114.1(2) . . ?
N2 Nd Li 161.5(2) . . ?
O1 Nd Li 118.9(2) . . ?
Cl2 Nd Li 40.5(2) . . ?
Cl1 Nd Li 39.9(2) . . ?
Li Cl1 Nd 91.1(3) . . ?
Li Cl2 Nd 92.3(3) . . ?
C2 N1 C15 115.2(4) . . ?
C2 N1 Nd 125.4(3) . . ?
C15 N1 Nd 119.3(3) . . ?
C3 N2 C7 121.2(4) . . ?
C3 N2 Nd 119.1(3) . . ?
C7 N2 Nd 119.0(3) . . ?
C8 N3 C27 116.2(4) . . ?
C8 N3 Nd 124.6(3) . . ?
C27 N3 Nd 119.2(3) . . ?
C1 C2 N1 126.8(5) . . ?
C1 C2 C3 120.1(5) . . ?
N1 C2 C3 113.0(5) . . ?
N2 C3 C4 120.2(5) . . ?
N2 C3 C2 116.0(4) . . ?
C4 C3 C2 123.9(5) . . ?
C5 C4 C3 119.1(5) . . ?
C6 C5 C4 120.3(5) . . ?
C5 C6 C7 119.3(5) . . ?
N2 C7 C6 119.9(5) . . ?
N2 C7 C8 116.0(4) . . ?
C6 C7 C8 124.1(5) . . ?
C9 C8 N3 126.5(5) . . ?
C9 C8 C7 120.1(5) . . ?
N3 C8 C7 113.4(4) . . ?
C11 C10 C15 118.9(6) . . ?
C11 C10 C16 118.7(6) . . ?
C15 C10 C16 122.4(5) . . ?
C12 C11 C10 121.1(7) . . ?
C13 C12 C11 120.0(6) . . ?
C12 C13 C14 122.2(6) . . ?
C13 C14 C15 117.7(6) . . ?
C13 C14 C19 120.7(6) . . ?
C15 C14 C19 121.5(5) . . ?
C10 C15 C14 120.0(5) . . ?
C10 C15 N1 119.8(5) . . ?
C14 C15 N1 120.2(5) . . ?
C17 C16 C10 111.1(6) . . ?
C17 C16 C18 111.0(7) . . ?
C10 C16 C18 113.0(6) . . ?
C21 C19 C14 112.9(6) . . ?
C21 C19 C20 109.5(7) . . ?
C14 C19 C20 110.4(7) . . ?
C23 C22 C27 118.5(5) . . ?
C23 C22 C28 118.6(5) . . ?
C27 C22 C28 122.9(5) . . ?
C24 C23 C22 121.7(6) . . ?
C25 C24 C23 119.6(6) . . ?
C24 C25 C26 121.9(6) . . ?
C25 C26 C27 118.5(6) . . ?
C25 C26 C31 120.0(6) . . ?
C27 C26 C31 121.4(5) . . ?
C26 C27 C22 119.9(5) . . ?
C26 C27 N3 120.5(5) . . ?
C22 C27 N3 119.6(5) . . ?
C22 C28 C29 111.6(6) . . ?
C22 C28 C30 112.7(5) . . ?
C29 C28 C30 109.1(6) . . ?
C33 C31 C26 112.9(6) . . ?
C33 C31 C32 110.3(8) . . ?
C26 C31 C32 110.9(6) . . ?
C37 O1 C34 108.0(5) . . ?
C37 O1 Nd 123.1(4) . . ?
C34 O1 Nd 128.9(4) . . ?
C35 C34 O1 106.9(6) . . ?
C36 C35 C34 112.2(9) . . ?
C35 C36 C37 107.3(8) . . ?
O1 C37 C36 105.4(7) . . ?
O2 Li O3 112.8(5) . . ?
O2 Li Cl1 110.3(5) . . ?
O3 Li Cl1 114.0(6) . . ?
O2 Li Cl2 117.0(6) . . ?
O3 Li Cl2 105.6(5) . . ?
Cl1 Li Cl2 96.2(4) . . ?
O2 Li Nd 125.1(5) . . ?
O3 Li Nd 122.1(4) . . ?
Cl1 Li Nd 49.01(18) . . ?
Cl2 Li Nd 47.26(18) . . ?
C38 O2 C41 108.8(5) . . ?
C38 O2 Li 115.6(5) . . ?
C41 O2 Li 134.5(5) . . ?
O2 C38 C39 109.1(6) . . ?
C38 C39 C40 106.4(8) . . ?
C39 C40 C41 107.6(7) . . ?
O2 C41 C40 106.8(6) . . ?
C45 O3 C42 109.3(6) . . ?
C45 O3 Li 127.3(6) . . ?
C42 O3 Li 121.2(5) . . ?
C43 C42 O3 107.6(7) . . ?
C44 C43 C42 107.6(8) . . ?
C43 C44 C45 106.6(8) . . ?
O3 C45 C44 105.4(7) . . ?
C47 C46 C46 114.1(7) . 3_656 ?
C48 C47 C46 112.4(6) . . ?

loop_
_geom_bond_atom_site_label_1
_geom_bond_atom_site_label_2
_geom_bond_distance
_geom_bond_site_symmetry_2
_geom_bond_publ_flag
Nd N1 2.351(4) . ?
Nd N3 2.372(4) . ?
Nd N2 2.520(4) . ?
Nd O1 2.569(4) . ?
Nd Cl2 2.7069(15) . ?
Nd Cl1 2.7804(14) . ?
Nd Li 3.683(10) . ?
Cl1 Li 2.362(12) . ?
Cl2 Li 2.393(11) . ?
N1 C2 1.384(6) . ?
N1 C15 1.434(6) . ?
N2 C3 1.341(7) . ?
N2 C7 1.353(6) . ?
N3 C8 1.385(6) . ?
N3 C27 1.434(7) . ?
C1 C2 1.350(9) . ?
C2 C3 1.484(7) . ?
C3 C4 1.401(7) . ?
C4 C5 1.374(8) . ?
C5 C6 1.368(9) . ?
C6 C7 1.399(7) . ?
C7 C8 1.489(8) . ?
C8 C9 1.350(8) . ?
C10 C11 1.399(8) . ?
C10 C15 1.416(8) . ?
C10 C16 1.526(9) . ?
C11 C12 1.377(10) . ?
C12 C13 1.375(11) . ?
C13 C14 1.396(8) . ?
C14 C15 1.430(8) . ?
C14 C19 1.512(10) . ?
C16 C17 1.519(10) . ?
C16 C18 1.529(10) . ?
C19 C21 1.510(10) . ?
C19 C20 1.524(11) . ?
C22 C23 1.394(8) . ?
C22 C27 1.421(8) . ?
C22 C28 1.515(9) . ?
C23 C24 1.380(10) . ?
C24 C25 1.373(10) . ?
C25 C26 1.396(8) . ?
C26 C27 1.415(8) . ?
C26 C31 1.522(9) . ?
C28 C29 1.537(9) . ?
C28 C30 1.543(9) . ?
C31 C33 1.522(10) . ?
C31 C32 1.524(11) . ?
O1 C37 1.421(8) . ?
O1 C34 1.438(8) . ?
C34 C35 1.417(11) . ?
C35 C36 1.318(13) . ?
C36 C37 1.521(12) . ?
Li O2 1.908(11) . ?
Li O3 1.916(12) . ?
O2 C38 1.414(9) . ?
O2 C41 1.434(7) . ?
C38 C39 1.445(11) . ?
C39 C40 1.463(13) . ?
C40 C41 1.458(12) . ?
O3 C45 1.418(8) . ?
O3 C42 1.431(9) . ?
C42 C43 1.428(13) . ?
C43 C44 1.420(13) . ?
C44 C45 1.489(12) . ?
C46 C47 1.528(11) . ?
C46 C46 1.530(14) 3_656 ?
C47 C48 1.509(11) . ?

loop_
_geom_torsion_atom_site_label_1
_geom_torsion_atom_site_label_2
_geom_torsion_atom_site_label_3
_geom_torsion_atom_site_label_4
_geom_torsion
_geom_torsion_site_symmetry_1
_geom_torsion_site_symmetry_2
_geom_torsion_site_symmetry_3
_geom_torsion_site_symmetry_4
_geom_torsion_publ_flag
N1 Nd Cl1 Li 92.4(3) . . . . ?
N3 Nd Cl1 Li -94.6(3) . . . . ?
N2 Nd Cl1 Li 172.3(4) . . . . ?
O1 Nd Cl1 Li -178.9(3) . . . . ?
Cl2 Nd Cl1 Li -2.1(3) . . . . ?
N1 Nd Cl2 Li -110.3(3) . . . . ?
N3 Nd Cl2 Li 119.6(3) . . . . ?
N2 Nd Cl2 Li -175.5(3) . . . . ?
O1 Nd Cl2 Li 10.8(4) . . . . ?
Cl1 Nd Cl2 Li 2.1(3) . . . . ?
N3 Nd N1 C2 -26.9(5) . . . . ?
N2 Nd N1 C2 -10.9(4) . . . . ?
O1 Nd N1 C2 65.8(4) . . . . ?
Cl2 Nd N1 C2 -131.9(4) . . . . ?
Cl1 Nd N1 C2 145.3(4) . . . . ?
Li Nd N1 C2 -172.0(4) . . . . ?
N3 Nd N1 C15 155.5(4) . . . . ?
N2 Nd N1 C15 171.4(4) . . . . ?
O1 Nd N1 C15 -111.8(4) . . . . ?
Cl2 Nd N1 C15 50.5(4) . . . . ?
Cl1 Nd N1 C15 -32.3(4) . . . . ?
Li Nd N1 C15 10.3(4) . . . . ?
N1 Nd N2 C3 11.3(4) . . . . ?
N3 Nd N2 C3 177.5(4) . . . . ?
O1 Nd N2 C3 -87.2(4) . . . . ?
Cl2 Nd N2 C3 95.1(4) . . . . ?
Cl1 Nd N2 C3 -78.5(5) . . . . ?
Li Nd N2 C3 85.9(7) . . . . ?
N1 Nd N2 C7 -178.0(4) . . . . ?
N3 Nd N2 C7 -11.8(3) . . . . ?
O1 Nd N2 C7 83.4(4) . . . . ?
Cl2 Nd N2 C7 -94.3(4) . . . . ?
Cl1 Nd N2 C7 92.2(4) . . . . ?
Li Nd N2 C7 -103.5(7) . . . . ?
N1 Nd N3 C8 27.8(5) . . . . ?
N2 Nd N3 C8 11.9(4) . . . . ?
O1 Nd N3 C8 -66.3(4) . . . . ?
Cl2 Nd N3 C8 133.3(4) . . . . ?
Cl1 Nd N3 C8 -144.0(4) . . . . ?
Li Nd N3 C8 171.5(4) . . . . ?
N1 Nd N3 C27 -153.7(4) . . . . ?
N2 Nd N3 C27 -169.6(4) . . . . ?
O1 Nd N3 C27 112.2(4) . . . . ?
Cl2 Nd N3 C27 -48.1(4) . . . . ?
Cl1 Nd N3 C27 34.5(4) . . . . ?
Li Nd N3 C27 -9.9(5) . . . . ?
C15 N1 C2 C1 5.1(9) . . . . ?
Nd N1 C2 C1 -172.6(6) . . . . ?
C15 N1 C2 C3 -172.8(5) . . . . ?
Nd N1 C2 C3 9.5(7) . . . . ?
C7 N2 C3 C4 -0.4(8) . . . . ?
Nd N2 C3 C4 170.0(4) . . . . ?
C7 N2 C3 C2 178.5(5) . . . . ?
Nd N2 C3 C2 -11.1(6) . . . . ?
C1 C2 C3 N2 -176.1(6) . . . . ?
N1 C2 C3 N2 1.9(7) . . . . ?
C1 C2 C3 C4 2.7(10) . . . . ?
N1 C2 C3 C4 -179.3(5) . . . . ?
N2 C3 C4 C5 -0.2(8) . . . . ?
C2 C3 C4 C5 -179.0(5) . . . . ?
C3 C4 C5 C6 1.0(9) . . . . ?
C4 C5 C6 C7 -1.3(9) . . . . ?
C3 N2 C7 C6 0.2(7) . . . . ?
Nd N2 C7 C6 -170.3(4) . . . . ?
C3 N2 C7 C8 -178.3(5) . . . . ?
Nd N2 C7 C8 11.2(6) . . . . ?
C5 C6 C7 N2 0.7(8) . . . . ?
C5 C6 C7 C8 179.1(5) . . . . ?
C27 N3 C8 C9 -9.4(9) . . . . ?
Nd N3 C8 C9 169.2(5) . . . . ?
C27 N3 C8 C7 170.7(5) . . . . ?
Nd N3 C8 C7 -10.7(6) . . . . ?
N2 C7 C8 C9 178.9(6) . . . . ?
C6 C7 C8 C9 0.5(9) . . . . ?
N2 C7 C8 N3 -1.2(7) . . . . ?
C6 C7 C8 N3 -179.6(5) . . . . ?
C15 C10 C11 C12 0.2(9) . . . . ?
C16 C10 C11 C12 -178.6(6) . . . . ?
C10 C11 C12 C13 -1.0(10) . . . . ?
C11 C12 C13 C14 0.5(10) . . . . ?
C12 C13 C14 C15 0.6(9) . . . . ?
C12 C13 C14 C19 179.7(6) . . . . ?
C11 C10 C15 C14 0.9(8) . . . . ?
C16 C10 C15 C14 179.7(5) . . . . ?
C11 C10 C15 N1 179.8(5) . . . . ?
C16 C10 C15 N1 -1.4(8) . . . . ?
C13 C14 C15 C10 -1.3(8) . . . . ?
C19 C14 C15 C10 179.6(5) . . . . ?
C13 C14 C15 N1 179.8(5) . . . . ?
C19 C14 C15 N1 0.7(8) . . . . ?
C2 N1 C15 C10 85.4(6) . . . . ?
Nd N1 C15 C10 -96.8(5) . . . . ?
C2 N1 C15 C14 -95.7(6) . . . . ?
Nd N1 C15 C14 82.1(5) . . . . ?
C11 C10 C16 C17 75.8(7) . . . . ?
C15 C10 C16 C17 -103.1(7) . . . . ?
C11 C10 C16 C18 -49.7(8) . . . . ?
C15 C10 C16 C18 131.4(6) . . . . ?
C13 C14 C19 C21 43.8(9) . . . . ?
C15 C14 C19 C21 -137.2(6) . . . . ?
C13 C14 C19 C20 -79.2(9) . . . . ?
C15 C14 C19 C20 99.9(8) . . . . ?
C27 C22 C23 C24 0.0(8) . . . . ?
C28 C22 C23 C24 179.1(5) . . . . ?
C22 C23 C24 C25 -0.1(9) . . . . ?
C23 C24 C25 C26 -0.8(9) . . . . ?
C24 C25 C26 C27 1.7(8) . . . . ?
C24 C25 C26 C31 -175.7(5) . . . . ?
C25 C26 C27 C22 -1.8(7) . . . . ?
C31 C26 C27 C22 175.6(5) . . . . ?
C25 C26 C27 N3 176.4(5) . . . . ?
C31 C26 C27 N3 -6.3(7) . . . . ?
C23 C22 C27 C26 0.9(8) . . . . ?
C28 C22 C27 C26 -178.1(5) . . . . ?
C23 C22 C27 N3 -177.2(5) . . . . ?
C28 C22 C27 N3 3.7(8) . . . . ?
C8 N3 C27 C26 102.5(6) . . . . ?
Nd N3 C27 C26 -76.2(5) . . . . ?
C8 N3 C27 C22 -79.4(6) . . . . ?
Nd N3 C27 C22 101.9(5) . . . . ?
C23 C22 C28 C29 -67.2(7) . . . . ?
C27 C22 C28 C29 111.8(7) . . . . ?
C23 C22 C28 C30 55.9(7) . . . . ?
C27 C22 C28 C30 -125.0(6) . . . . ?
C25 C26 C31 C33 -42.7(8) . . . . ?
C27 C26 C31 C33 140.1(6) . . . . ?
C25 C26 C31 C32 81.7(8) . . . . ?
C27 C26 C31 C32 -95.6(8) . . . . ?
N1 Nd O1 C37 -72.3(9) . . . . ?
N3 Nd O1 C37 55.9(9) . . . . ?
N2 Nd O1 C37 -8.7(8) . . . . ?
Cl2 Nd O1 C37 165.8(8) . . . . ?
Cl1 Nd O1 C37 174.6(9) . . . . ?
Li Nd O1 C37 173.8(9) . . . . ?
N1 Nd O1 C34 110.9(6) . . . . ?
N3 Nd O1 C34 -120.9(6) . . . . ?
N2 Nd O1 C34 174.6(6) . . . . ?
Cl2 Nd O1 C34 -10.9(8) . . . . ?
Cl1 Nd O1 C34 -2.1(6) . . . . ?
Li Nd O1 C34 -2.9(7) . . . . ?
C37 O1 C34 C35 -3.3(13) . . . . ?
Nd O1 C34 C35 173.8(9) . . . . ?
O1 C34 C35 C36 4(2) . . . . ?
C34 C35 C36 C37 -3(2) . . . . ?
C34 O1 C37 C36 1.4(15) . . . . ?
Nd O1 C37 C36 -176.0(10) . . . . ?
C35 C36 C37 O1 1(2) . . . . ?
Nd Cl1 Li O2 -119.5(5) . . . . ?
Nd Cl1 Li O3 112.5(5) . . . . ?
Nd Cl1 Li Cl2 2.3(3) . . . . ?
Nd Cl2 Li O2 114.1(5) . . . . ?
Nd Cl2 Li O3 -119.5(5) . . . . ?
Nd Cl2 Li Cl1 -2.4(3) . . . . ?
N1 Nd Li O2 -16.6(7) . . . . ?
N3 Nd Li O2 -167.1(6) . . . . ?
N2 Nd Li O2 -83.9(9) . . . . ?
O1 Nd Li O2 88.3(7) . . . . ?
Cl2 Nd Li O2 -96.1(7) . . . . ?
Cl1 Nd Li O2 87.1(6) . . . . ?
N1 Nd Li O3 161.1(6) . . . . ?
N3 Nd Li O3 10.6(7) . . . . ?
N2 Nd Li O3 93.8(8) . . . . ?
O1 Nd Li O3 -94.0(6) . . . . ?
Cl2 Nd Li O3 81.6(6) . . . . ?
Cl1 Nd Li O3 -95.2(7) . . . . ?
N1 Nd Li Cl1 -103.7(2) . . . . ?
N3 Nd Li Cl1 105.8(2) . . . . ?
N2 Nd Li Cl1 -171.0(4) . . . . ?
O1 Nd Li Cl1 1.2(3) . . . . ?
Cl2 Nd Li Cl1 176.8(4) . . . . ?
N1 Nd Li Cl2 79.5(3) . . . . ?
N3 Nd Li Cl2 -71.0(3) . . . . ?
N2 Nd Li Cl2 12.1(8) . . . . ?
O1 Nd Li Cl2 -175.62(17) . . . . ?
Cl1 Nd Li Cl2 -176.8(4) . . . . ?
O3 Li O2 C38 -165.4(7) . . . . ?
Cl1 Li O2 C38 66.0(8) . . . . ?
Cl2 Li O2 C38 -42.6(9) . . . . ?
Nd Li O2 C38 12.5(10) . . . . ?
O3 Li O2 C41 1.1(12) . . . . ?
Cl1 Li O2 C41 -127.5(7) . . . . ?
Cl2 Li O2 C41 124.0(7) . . . . ?
Nd Li O2 C41 179.0(6) . . . . ?
C41 O2 C38 C39 9.2(11) . . . . ?
Li O2 C38 C39 179.1(9) . . . . ?
O2 C38 C39 C40 -2.9(14) . . . . ?
C38 C39 C40 C41 -4.3(15) . . . . ?
C38 O2 C41 C40 -11.7(10) . . . . ?
Li O2 C41 C40 -178.9(9) . . . . ?
C39 C40 C41 O2 9.8(13) . . . . ?
O2 Li O3 C45 -39.6(11) . . . . ?
Cl1 Li O3 C45 87.1(8) . . . . ?
Cl2 Li O3 C45 -168.5(6) . . . . ?
Nd Li O3 C45 142.5(7) . . . . ?
O2 Li O3 C42 158.8(9) . . . . ?
Cl1 Li O3 C42 -74.5(10) . . . . ?
Cl2 Li O3 C42 29.8(10) . . . . ?
Nd Li O3 C42 -19.2(11) . . . . ?
C45 O3 C42 C43 -2.4(14) . . . . ?
Li O3 C42 C43 162.2(10) . . . . ?
O3 C42 C43 C44 13.3(17) . . . . ?
C42 C43 C44 C45 -18.5(17) . . . . ?
C42 O3 C45 C44 -8.8(12) . . . . ?
Li O3 C45 C44 -172.2(9) . . . . ?
C43 C44 C45 O3 16.8(14) . . . . ?
C46 C46 C47 C48 175.2(8) 3_656 . . . ?
